data_2235042
loop_
_publ_author_name
'Rassem, Hesham Hussein'
'Salhin, Abdussalam'
'Bin Salleh, Baharuddin'
'Rosli, Mohd Mustaqim'
'Fun, Hoong-Kun'

_publ_section_title
;
 (<i>E</i>)-4-Hydroxy-<i>N</i>'-(2-methoxybenzylidene)benzohydrazide
;
_journal_coeditor_code HB6791
_journal_issue 6
_journal_name_full 'Acta Crystallographica Section E'
_journal_page_first o1832
_journal_paper_doi 10.1107/S1600536812021952
_journal_volume 68
_journal_year 2012
_chemical_formula_iupac 'C15 H14 N2 O3'
_chemical_formula_moiety 'C15 H14 N2 O3'
_chemical_formula_sum 'C15 H14 N2 O3'
_chemical_formula_weight 270.28
_chemical_name_systematic
;
(<i>E</i>)-4-Hydroxy-<i>N</i>'-(2-methoxybenzylidene)benzohydrazide
;
_space_group_IT_number 61
_symmetry_cell_setting orthorhombic
_symmetry_space_group_name_Hall '-P 2ac 2ab'
_symmetry_space_group_name_H-M 'P b c a'
_atom_sites_solution_hydrogens geom
_atom_sites_solution_primary direct
_atom_sites_solution_secondary difmap
_audit_creation_method SHELXL-97
_cell_angle_alpha 90.00
_cell_angle_beta 90.00
_cell_angle_gamma 90.00
_cell_formula_units_Z 8
_cell_length_a 14.3951(3)
_cell_length_b 8.7449(2)
_cell_length_c 21.1047(4)
_cell_measurement_reflns_used 8771
_cell_measurement_temperature 100.0(10)
_cell_measurement_theta_max 31.52
_cell_measurement_theta_min 2.39
_cell_volume 2656.74(10)
_computing_cell_refinement 'SAINT (Bruker, 2009)'
_computing_data_collection 'APEX2 (Bruker, 2009)'
_computing_data_reduction 'SAINT (Bruker, 2009)'
_computing_molecular_graphics 'SHELXTL (Sheldrick, 2008)'
_computing_publication_material 'SHELXTL (Sheldrick, 2008) and PLATON (Spek, 2009)'
_computing_structure_refinement 'SHELXTL (Sheldrick, 2008)'
_computing_structure_solution 'SHELXTL (Sheldrick, 2008)'
_diffrn_ambient_temperature 100.0(10)
_diffrn_measured_fraction_theta_full 0.999
_diffrn_measured_fraction_theta_max 0.999
_diffrn_measurement_device_type 'Bruker SMART APEXII CCD'
_diffrn_measurement_method '\f and \w scans'
_diffrn_radiation_monochromator graphite
_diffrn_radiation_source 'fine-focus sealed tube'
_diffrn_radiation_type MoK\a
_diffrn_radiation_wavelength 0.71073
_diffrn_reflns_av_R_equivalents 0.0355
_diffrn_reflns_av_sigmaI/netI 0.0279
_diffrn_reflns_limit_h_max 21
_diffrn_reflns_limit_h_min -21
_diffrn_reflns_limit_k_max 12
_diffrn_reflns_limit_k_min -12
_diffrn_reflns_limit_l_max 31
_diffrn_reflns_limit_l_min -30
_diffrn_reflns_number 32112
_diffrn_reflns_theta_full 31.57
_diffrn_reflns_theta_max 31.57
_diffrn_reflns_theta_min 1.93
_diffrn_standards_number 0
_exptl_absorpt_coefficient_mu 0.096
_exptl_absorpt_correction_T_max 0.9913
_exptl_absorpt_correction_T_min 0.9543
_exptl_absorpt_correction_type multi-scan
_exptl_absorpt_process_details '(<i>SADABS</i>; Bruker, 2009)'
_exptl_crystal_colour yellow
_exptl_crystal_density_diffrn 1.351
_exptl_crystal_density_method 'not measured'
_exptl_crystal_description Plate
_exptl_crystal_F_000 1136
_exptl_crystal_size_max 0.49
_exptl_crystal_size_mid 0.28
_exptl_crystal_size_min 0.09
_refine_diff_density_max 0.373
_refine_diff_density_min -0.197
_refine_ls_extinction_method none
_refine_ls_goodness_of_fit_ref 1.032
_refine_ls_hydrogen_treatment mixed
_refine_ls_matrix_type full
_refine_ls_number_parameters 190
_refine_ls_number_reflns 4442
_refine_ls_number_restraints 0
_refine_ls_restrained_S_all 1.032
_refine_ls_R_factor_all 0.0596
_refine_ls_R_factor_gt 0.0436
_refine_ls_shift/su_max 0.000
_refine_ls_shift/su_mean 0.000
_refine_ls_structure_factor_coef Fsqd
_refine_ls_weighting_details 'calc w=1/[\s^2^(Fo^2^)+(0.0512P)^2^+0.9590P] where P=(Fo^2^+2Fc^2^)/3'
_refine_ls_weighting_scheme calc
_refine_ls_wR_factor_gt 0.1044
_refine_ls_wR_factor_ref 0.1144
_reflns_number_gt 3512
_reflns_number_total 4442
_reflns_threshold_expression I>2\s(I)
_cod_data_source_file hb6791.cif
_cod_data_source_block I
_cod_database_code 2235042
_cod_database_fobs_code 2235042

loop_
_symmetry_equiv_pos_as_xyz
'x, y, z'
'-x+1/2, -y, z+1/2'
'-x, y+1/2, -z+1/2'
'x+1/2, -y+1/2, -z'
'-x, -y, -z'
'x-1/2, y, -z-1/2'
'x, -y-1/2, z-1/2'
'-x-1/2, y-1/2, z'

loop_
_atom_site_type_symbol
_atom_site_label
_atom_site_fract_x
_atom_site_fract_y
_atom_site_fract_z
_atom_site_U_iso_or_equiv
_atom_site_adp_type
_atom_site_calc_flag
_atom_site_refinement_flags
_atom_site_occupancy
_atom_site_symmetry_multiplicity
O O1 0.48726(6) 0.48027(10) 0.36875(4) 0.02079(17) Uani d . 1 1
O O2 0.16105(5) 0.45718(9) 0.17195(4) 0.01884(16) Uani d . 1 1
O O3 0.13520(6) -0.20688(9) 0.02729(4) 0.02154(18) Uani d . 1 1
N N1 0.22355(7) 0.22544(11) 0.14758(4) 0.01752(18) Uani d . 1 1
N N2 0.17102(6) 0.21485(11) 0.09246(4) 0.01848(19) Uani d . 1 1
C C1 0.38142(7) 0.31733(13) 0.22565(5) 0.0181(2) Uani d . 1 1
H H1A 0.3970 0.2544 0.1905 0.022 Uiso calc R 1 1
C C2 0.44845(7) 0.35161(13) 0.27091(5) 0.0184(2) Uani d . 1 1
H H2A 0.5098 0.3130 0.2665 0.022 Uiso calc R 1 1
C C3 0.42528(7) 0.44303(13) 0.32286(5) 0.0170(2) Uani d . 1 1
C C4 0.33481(8) 0.49850(14) 0.32950(5) 0.0204(2) Uani d . 1 1
H H4A 0.3185 0.5583 0.3654 0.024 Uiso calc R 1 1
C C5 0.26913(7) 0.46623(13) 0.28374(5) 0.0187(2) Uani d . 1 1
H H5A 0.2082 0.5066 0.2878 0.022 Uiso calc R 1 1
C C6 0.29126(7) 0.37485(12) 0.23154(5) 0.01578(19) Uani d . 1 1
C C7 0.21981(7) 0.35457(12) 0.18194(5) 0.01583(19) Uani d . 1 1
C C8 0.17442(7) 0.08270(13) 0.06597(5) 0.0185(2) Uani d . 1 1
H H8A 0.2048 0.0008 0.0871 0.022 Uiso calc R 1 1
C C9 0.13238(7) 0.05622(13) 0.00393(5) 0.0176(2) Uani d . 1 1
C C10 0.11156(8) 0.17623(13) -0.03728(5) 0.0210(2) Uani d . 1 1
H H10A 0.1240 0.2785 -0.0246 0.025 Uiso calc R 1 1
C C11 0.07298(8) 0.14849(14) -0.09648(5) 0.0229(2) Uani d . 1 1
H H11A 0.0582 0.2310 -0.1240 0.027 Uiso calc R 1 1
C C12 0.05632(8) -0.00132(15) -0.11500(5) 0.0227(2) Uani d . 1 1
H H12A 0.0301 -0.0208 -0.1555 0.027 Uiso calc R 1 1
C C13 0.07724(8) -0.12288(14) -0.07539(5) 0.0209(2) Uani d . 1 1
H H13A 0.0659 -0.2248 -0.0889 0.025 Uiso calc R 1 1
C C14 0.11498(7) -0.09490(13) -0.01561(5) 0.0176(2) Uani d . 1 1
C C15 0.11450(9) -0.36068(13) 0.00934(6) 0.0237(2) Uani d . 1 1
H H15A 0.1294 -0.4297 0.0445 0.036 Uiso calc R 1 1
H H15B 0.1516 -0.3886 -0.0278 0.036 Uiso calc R 1 1
H H15C 0.0483 -0.3692 -0.0009 0.036 Uiso calc R 1 1
H H1N1 0.2628(11) 0.1465(19) 0.1575(7) 0.027(4) Uiso d . 1 1
H H1O1 0.5437(14) 0.455(2) 0.3577(9) 0.050(5) Uiso d . 1 1

loop_
_atom_site_aniso_label
_atom_site_aniso_U_11
_atom_site_aniso_U_22
_atom_site_aniso_U_33
_atom_site_aniso_U_12
_atom_site_aniso_U_13
_atom_site_aniso_U_23
O1 0.0171(4) 0.0257(4) 0.0195(3) -0.0008(3) -0.0020(3) -0.0037(3)
O2 0.0166(3) 0.0165(4) 0.0233(4) 0.0005(3) -0.0012(3) -0.0014(3)
O3 0.0272(4) 0.0151(4) 0.0223(4) -0.0010(3) -0.0063(3) 0.0006(3)
N1 0.0184(4) 0.0148(4) 0.0194(4) -0.0003(4) -0.0037(3) -0.0015(3)
N2 0.0178(4) 0.0190(4) 0.0187(4) -0.0013(4) -0.0023(3) -0.0012(3)
C1 0.0176(5) 0.0176(5) 0.0192(4) -0.0007(4) 0.0017(3) -0.0031(4)
C2 0.0152(4) 0.0187(5) 0.0213(4) 0.0012(4) 0.0011(3) -0.0024(4)
C3 0.0169(4) 0.0167(5) 0.0174(4) -0.0022(4) -0.0004(3) 0.0007(4)
C4 0.0199(5) 0.0234(5) 0.0178(4) 0.0015(5) 0.0011(4) -0.0039(4)
C5 0.0169(4) 0.0201(5) 0.0191(4) 0.0021(4) 0.0010(4) -0.0018(4)
C6 0.0158(4) 0.0140(4) 0.0175(4) -0.0009(4) 0.0002(3) -0.0005(4)
C7 0.0153(4) 0.0146(5) 0.0175(4) -0.0023(4) 0.0021(3) -0.0003(4)
C8 0.0185(5) 0.0175(5) 0.0196(4) -0.0014(4) -0.0022(3) 0.0001(4)
C9 0.0168(4) 0.0180(5) 0.0180(4) -0.0020(4) -0.0007(3) -0.0014(4)
C10 0.0233(5) 0.0169(5) 0.0229(5) -0.0019(4) -0.0017(4) 0.0007(4)
C11 0.0258(5) 0.0215(5) 0.0213(5) -0.0004(5) -0.0023(4) 0.0043(4)
C12 0.0233(5) 0.0261(6) 0.0186(4) -0.0013(5) -0.0031(4) -0.0002(4)
C13 0.0230(5) 0.0195(5) 0.0201(4) -0.0016(5) -0.0027(4) -0.0026(4)
C14 0.0173(4) 0.0172(5) 0.0183(4) 0.0000(4) -0.0008(3) -0.0001(4)
C15 0.0288(6) 0.0146(5) 0.0278(5) -0.0019(5) -0.0038(4) -0.0006(4)

loop_
_atom_type_symbol
_atom_type_description
_atom_type_scat_dispersion_real
_atom_type_scat_dispersion_imag
_atom_type_scat_source
C C 0.0033 0.0016 'International Tables Vol C Tables 4.2.6.8 and 6.1.1.4'
H H 0.0000 0.0000 'International Tables Vol C Tables 4.2.6.8 and 6.1.1.4'
N N 0.0061 0.0033 'International Tables Vol C Tables 4.2.6.8 and 6.1.1.4'
O O 0.0106 0.0060 'International Tables Vol C Tables 4.2.6.8 and 6.1.1.4'

loop_
_geom_angle_atom_site_label_1
_geom_angle_atom_site_label_2
_geom_angle_atom_site_label_3
_geom_angle
C3 O1 H1O1 111.1(12)
C14 O3 C15 117.06(8)
C7 N1 N2 119.07(9)
C7 N1 H1N1 122.3(9)
N2 N1 H1N1 118.5(9)
C8 N2 N1 113.78(9)
C2 C1 C6 120.38(10)
C2 C1 H1A 119.8
C6 C1 H1A 119.8
C1 C2 C3 119.79(10)
C1 C2 H2A 120.1
C3 C2 H2A 120.1
O1 C3 C4 117.28(9)
O1 C3 C2 122.73(10)
C4 C3 C2 119.99(10)
C5 C4 C3 119.82(10)
C5 C4 H4A 120.1
C3 C4 H4A 120.1
C4 C5 C6 120.81(10)
C4 C5 H5A 119.6
C6 C5 H5A 119.6
C1 C6 C5 119.18(9)
C1 C6 C7 122.68(9)
C5 C6 C7 117.92(9)
O2 C7 N1 122.63(9)
O2 C7 C6 120.24(9)
N1 C7 C6 117.09(9)
N2 C8 C9 121.12(10)
N2 C8 H8A 119.4
C9 C8 H8A 119.4
C10 C9 C14 119.05(10)
C10 C9 C8 121.89(10)
C14 C9 C8 119.03(10)
C11 C10 C9 121.01(11)
C11 C10 H10A 119.5
C9 C10 H10A 119.5
C12 C11 C10 119.17(10)
C12 C11 H11A 120.4
C10 C11 H11A 120.4
C13 C12 C11 121.11(10)
C13 C12 H12A 119.4
C11 C12 H12A 119.4
C12 C13 C14 119.72(11)
C12 C13 H13A 120.1
C14 C13 H13A 120.1
O3 C14 C13 123.85(10)
O3 C14 C9 116.20(9)
C13 C14 C9 119.93(10)
O3 C15 H15A 109.5
O3 C15 H15B 109.5
H15A C15 H15B 109.5
O3 C15 H15C 109.5
H15A C15 H15C 109.5
H15B C15 H15C 109.5

loop_
_geom_bond_atom_site_label_1
_geom_bond_atom_site_label_2
_geom_bond_distance
O1 C3 1.3565(12)
O1 H1O1 0.87(2)
O2 C7 1.2510(13)
O3 C14 1.3650(13)
O3 C15 1.4287(14)
N1 C7 1.3432(14)
N1 N2 1.3905(12)
N1 H1N1 0.917(16)
N2 C8 1.2848(14)
C1 C2 1.3904(14)
C1 C6 1.3974(15)
C1 H1A 0.9500
C2 C3 1.3973(15)
C2 H2A 0.9500
C3 C4 1.3969(15)
C4 C5 1.3806(15)
C4 H4A 0.9500
C5 C6 1.3978(14)
C5 H5A 0.9500
C6 C7 1.4782(14)
C8 C9 1.4609(14)
C8 H8A 0.9500
C9 C10 1.3956(15)
C9 C14 1.4068(16)
C10 C11 1.3885(15)
C10 H10A 0.9500
C11 C12 1.3880(17)
C11 H11A 0.9500
C12 C13 1.3856(16)
C12 H12A 0.9500
C13 C14 1.3953(14)
C13 H13A 0.9500
C15 H15A 0.9800
C15 H15B 0.9800
C15 H15C 0.9800

loop_
_geom_hbond_atom_site_label_D
_geom_hbond_atom_site_label_H
_geom_hbond_atom_site_label_A
_geom_hbond_site_symmetry_A
_geom_hbond_distance_DH
_geom_hbond_distance_HA
_geom_hbond_distance_DA
_geom_hbond_angle_DHA
_geom_hbond_publ_flag
N1 H1N1 O2 8_655 0.916(16) 2.009(16) 2.9202(12) 172.8(15) yes
O1 H1O1 O2 6_656 0.87(2) 1.80(2) 2.6528(11) 164.2(17) yes
C13 H13A O1 2_554 0.95 2.52 3.4669(15) 171 yes

loop_
_geom_torsion_atom_site_label_1
_geom_torsion_atom_site_label_2
_geom_torsion_atom_site_label_3
_geom_torsion_atom_site_label_4
_geom_torsion
C7 N1 N2 C8 -175.07(10)
C6 C1 C2 C3 0.55(17)
C1 C2 C3 O1 179.77(10)
C1 C2 C3 C4 0.59(17)
O1 C3 C4 C5 179.00(10)
C2 C3 C4 C5 -1.77(17)
C3 C4 C5 C6 1.84(17)
C2 C1 C6 C5 -0.50(16)
C2 C1 C6 C7 173.99(10)
C4 C5 C6 C1 -0.70(16)
C4 C5 C6 C7 -175.45(10)
N2 N1 C7 O2 10.90(15)
N2 N1 C7 C6 -166.78(9)
C1 C6 C7 O2 -145.49(11)
C5 C6 C7 O2 29.07(15)
C1 C6 C7 N1 32.25(15)
C5 C6 C7 N1 -153.19(10)
N1 N2 C8 C9 -172.79(9)
N2 C8 C9 C10 19.20(16)
N2 C8 C9 C14 -162.77(10)
C14 C9 C10 C11 0.93(17)
C8 C9 C10 C11 178.95(10)
C9 C10 C11 C12 -0.96(18)
C10 C11 C12 C13 0.22(18)
C11 C12 C13 C14 0.54(18)
C15 O3 C14 C13 -1.07(16)
C15 O3 C14 C9 177.53(10)
C12 C13 C14 O3 177.98(10)
C12 C13 C14 C9 -0.57(16)
C10 C9 C14 O3 -178.81(10)
C8 C9 C14 O3 3.10(14)
C10 C9 C14 C13 -0.15(16)
C8 C9 C14 C13 -178.24(10)

loop_
_cod_related_entry_id
_cod_related_entry_database
_cod_related_entry_code
1 ChemSpider 7962255
